data_4100361
_journal_name_full 'Journal of the American Chemical Society'
_journal_paper_doi 10.1021/ja053161h
_journal_year 2005
_chemical_formula_moiety 'C37 H26 N2 '
_chemical_formula_sum 'C37 H26 N2'
_chemical_formula_weight 498.63
_space_group_IT_number 9
_symmetry_cell_setting monoclinic
_symmetry_space_group_name_Hall 'C -2yc'
_symmetry_space_group_name_H-M 'C 1 c 1'
_cell_angle_alpha 90
_cell_angle_beta 104.157(3)
_cell_angle_gamma 90
_cell_formula_units_Z 4
_cell_length_a 9.057(2)
_cell_length_b 19.794(3)
_cell_length_c 14.905(3)
_cell_measurement_temperature 113.1
_cell_volume 2590.8(7)
_exptl_crystal_density_diffrn 1.278
_cod_original_sg_symbol_H-M 'C c'
_cod_original_formula_sum 'C37 H26 N2 '
_cod_database_code 4100361

loop_
_symmetry_equiv_pos_site_id
_symmetry_equiv_pos_as_xyz
1 +X,+Y,+Z
2 +X,-Y,1/2+Z
3 1/2+X,1/2+Y,+Z
4 1/2+X,1/2-Y,1/2+Z

loop_
_atom_site_label
_atom_site_type_symbol
_atom_site_fract_x
_atom_site_fract_y
_atom_site_fract_z
_atom_site_U_iso_or_equiv
_atom_site_adp_type
_atom_site_occupancy
_atom_site_symmetry_multiplicity
_atom_site_calc_flag
_atom_site_refinement_flags
_atom_site_disorder_assembly
_atom_site_disorder_group
N(1) N 0.4115(2) -0.01477(11) 0.6482(2) 0.0287(6) Uani 1.00 1 d . . .
N(2) N 0.4000(2) 0.10209(11) 0.8344(2) 0.0275(6) Uani 1.00 1 d . . .
C(1) C 0.6337(3) 0.15607(12) 0.5542(2) 0.0236(6) Uani 1.00 1 d . . .
C(2) C 0.6738(3) 0.14884(13) 0.4713(2) 0.0306(7) Uani 1.00 1 d . . .
C(3) C 0.7466(3) 0.2005(1) 0.4339(2) 0.0326(7) Uani 1.00 1 d . . .
C(4) C 0.7802(3) 0.25930(13) 0.4811(2) 0.0284(7) Uani 1.00 1 d . . .
C(5) C 0.7408(3) 0.27010(12) 0.5659(2) 0.0233(6) Uani 1.00 1 d . . .
C(6) C 0.7758(3) 0.33291(12) 0.6113(2) 0.0265(7) Uani 1.00 1 d . . .
C(7) C 0.7397(3) 0.34551(13) 0.6930(2) 0.0307(7) Uani 1.00 1 d . . .
C(8) C 0.6671(3) 0.29544(13) 0.7327(2) 0.0281(7) Uani 1.00 1 d . . .
C(9) C 0.6305(3) 0.23291(12) 0.6925(2) 0.0223(6) Uani 1.00 1 d . . .
C(10) C 0.6667(3) 0.21839(12) 0.6054(2) 0.0207(6) Uani 1.00 1 d . . .
C(11) C 0.5581(3) 0.09587(12) 0.5844(2) 0.0242(6) Uani 1.00 1 d . . .
C(12) C 0.6440(3) 0.04555(12) 0.6411(2) 0.0245(7) Uani 1.00 1 d . . .
C(13) C 0.8059(3) 0.04812(13) 0.6726(2) 0.0291(7) Uani 1.00 1 d . . .
C(14) C 0.8830(3) -0.0008(1) 0.7300(2) 0.0332(8) Uani 1.00 1 d . . .
C(15) C 0.8042(3) -0.0547(1) 0.7597(2) 0.0350(8) Uani 1.00 1 d . . .
C(16) C 0.6499(3) -0.05890(13) 0.7319(2) 0.0315(7) Uani 1.00 1 d . . .
C(17) C 0.5647(3) -0.00859(12) 0.6726(2) 0.0250(7) Uani 1.00 1 d . . .
C(18) C 0.3306(3) 0.03217(13) 0.5918(2) 0.0256(7) Uani 1.00 1 d . . .
C(19) C 0.1690(3) 0.0250(2) 0.5652(2) 0.0327(8) Uani 1.00 1 d . . .
C(20) C 0.0813(3) 0.0720(2) 0.5111(2) 0.0374(8) Uani 1.00 1 d . . .
C(21) C 0.1481(3) 0.1289(2) 0.4787(2) 0.0371(8) Uani 1.00 1 d . . .
C(22) C 0.3014(3) 0.1371(1) 0.5004(2) 0.0313(7) Uani 1.00 1 d . . .
C(23) C 0.3987(3) 0.08892(13) 0.5567(2) 0.0251(7) Uani 1.00 1 d . . .
C(24) C 0.5509(3) 0.18363(13) 0.7416(2) 0.0241(6) Uani 1.00 1 d . . .
C(25) C 0.6327(3) 0.16308(12) 0.8380(2) 0.0228(6) Uani 1.00 1 d . . .
C(26) C 0.7832(3) 0.1777(2) 0.8812(2) 0.0331(7) Uani 1.00 1 d . . .
C(27) C 0.8534(3) 0.1491(2) 0.9662(2) 0.0453(9) Uani 1.00 1 d . . .
C(28) C 0.7726(3) 0.1053(2) 1.0086(2) 0.0438(9) Uani 1.00 1 d . . .
C(29) C 0.6220(3) 0.0897(2) 0.9668(2) 0.0408(9) Uani 1.00 1 d . . .
C(30) C 0.5503(3) 0.11820(13) 0.8820(2) 0.0252(7) Uani 1.00 1 d . . .
C(31) C 0.3118(3) 0.15287(12) 0.7814(2) 0.0221(6) Uani 1.00 1 d . . .
C(32) C 0.1550(3) 0.1584(1) 0.7707(2) 0.0294(7) Uani 1.00 1 d . . .
C(33) C 0.0746(3) 0.2096(2) 0.7172(2) 0.0333(8) Uani 1.00 1 d . . .
C(34) C 0.1480(3) 0.2563(1) 0.6738(2) 0.0311(7) Uani 1.00 1 d . . .
C(35) C 0.3043(3) 0.25116(13) 0.6843(2) 0.0266(7) Uani 1.00 1 d . . .
C(36) C 0.3864(3) 0.19970(12) 0.7368(2) 0.0214(6) Uani 1.00 1 d . . .
C(37) C 0.3240(4) 0.0455(2) 0.8663(2) 0.0420(9) Uani 1.00 1 d . . .
H(1) H 0.539(3) 0.141(2) 0.708(2) 0.040(8) Uiso 1.00 1 c . . .
H(2) H 0.6502 0.1077 0.4382 0.037 Uiso 1.00 1 c R . .
H(3) H 0.7723 0.1943 0.3764 0.040 Uiso 1.00 1 c R . .
H(4) H 0.8318 0.2941 0.4571 0.035 Uiso 1.00 1 c R . .
H(5) H 0.8265 0.3666 0.5847 0.032 Uiso 1.00 1 c R . .
H(6) H 0.7629 0.3881 0.7224 0.037 Uiso 1.00 1 c R . .
H(7) H 0.6414 0.3046 0.7896 0.034 Uiso 1.00 1 c R . .
H(8) H 0.8600 0.0843 0.6536 0.034 Uiso 1.00 1 c R . .
H(9) H 0.9908 0.0017 0.7508 0.038 Uiso 1.00 1 c R . .
H(10) H 0.8593 -0.0891 0.7983 0.040 Uiso 1.00 1 c R . .
H(11) H 0.5978 -0.0952 0.7525 0.038 Uiso 1.00 1 c R . .
H(12) H 0.1232 -0.0137 0.5848 0.040 Uiso 1.00 1 c R . .
H(13) H -0.0262 0.0669 0.4949 0.045 Uiso 1.00 1 c R . .
H(14) H 0.0857 0.1626 0.4428 0.044 Uiso 1.00 1 c R . .
H(15) H 0.3459 0.1743 0.4765 0.037 Uiso 1.00 1 c R . .
H(16) H 0.8393 0.2075 0.8521 0.039 Uiso 1.00 1 c R . .
H(17) H 0.9563 0.1600 0.9949 0.051 Uiso 1.00 1 c R . .
H(18) H 0.8202 0.0858 1.0667 0.050 Uiso 1.00 1 c R . .
H(19) H 0.5671 0.0591 0.9955 0.048 Uiso 1.00 1 c R . .
H(20) H 0.1043 0.1273 0.8015 0.036 Uiso 1.00 1 c R . .
H(21) H -0.0322 0.2131 0.7103 0.040 Uiso 1.00 1 c R . .
H(22) H 0.0918 0.2912 0.6371 0.036 Uiso 1.00 1 c R . .
H(23) H 0.3558 0.2831 0.6553 0.032 Uiso 1.00 1 c R . .
H(25) H 0.2457 0.0293 0.8164 0.050 Uiso 1.00 1 c R . .
H(26) H 0.3954 0.0104 0.8879 0.050 Uiso 1.00 1 c R . .
H(24) H 0.2809 0.0600 0.9151 0.050 Uiso 1.00 1 c R . .

loop_
_atom_site_aniso_label
_atom_site_aniso_U_11
_atom_site_aniso_U_22
_atom_site_aniso_U_33
_atom_site_aniso_U_12
_atom_site_aniso_U_13
_atom_site_aniso_U_23
N(1) 0.0311(11) 0.0237(12) 0.0311(13) -0.0054(9) 0.0074(10) 0.0001(9)
N(2) 0.0264(11) 0.0248(11) 0.0306(12) -0.0054(9) 0.0054(9) 0.0072(9)
C(1) 0.0222(12) 0.0207(12) 0.0262(13) -0.0015(10) 0.0027(10) 0.0037(10)
C(2) 0.037(2) 0.027(1) 0.028(2) -0.0019(12) 0.0080(12) -0.0016(11)
C(3) 0.042(2) 0.033(2) 0.026(1) 0.0006(12) 0.0132(12) 0.0020(12)
C(4) 0.0278(13) 0.0281(13) 0.031(1) -0.0023(11) 0.0106(11) 0.0104(11)
C(5) 0.0208(12) 0.0211(13) 0.028(1) 0.0010(10) 0.0056(10) 0.0052(10)
C(6) 0.0234(13) 0.0205(12) 0.035(2) -0.0044(10) 0.0067(11) 0.0079(11)
C(7) 0.033(1) 0.0214(13) 0.037(2) -0.0046(11) 0.0088(12) -0.0030(12)
C(8) 0.0308(13) 0.0264(13) 0.029(1) 0.0008(11) 0.0107(11) 0.0002(11)
C(9) 0.0182(11) 0.0232(12) 0.0257(13) 0.0010(10) 0.0055(10) 0.0033(10)
C(10) 0.0166(11) 0.0211(12) 0.0238(13) 0.0018(9) 0.0038(9) 0.0045(10)
C(11) 0.0280(13) 0.0208(12) 0.0243(13) -0.0025(10) 0.0073(10) -0.0002(10)
C(12) 0.0273(13) 0.0189(12) 0.027(1) -0.0027(10) 0.0057(11) -0.0023(10)
C(13) 0.030(1) 0.0228(13) 0.034(2) -0.0045(11) 0.0057(11) -0.0013(11)
C(14) 0.030(1) 0.030(2) 0.036(2) 0.0005(11) 0.0006(12) 0.0007(12)
C(15) 0.039(2) 0.026(1) 0.036(2) 0.0024(12) 0.0016(12) 0.0043(12)
C(16) 0.039(2) 0.0205(13) 0.036(2) -0.0031(11) 0.0110(12) 0.0029(11)
C(17) 0.031(1) 0.0175(12) 0.028(1) -0.0035(10) 0.0085(11) -0.0034(10)
C(18) 0.029(1) 0.0224(13) 0.026(1) -0.0031(11) 0.0081(11) -0.0056(10)
C(19) 0.031(1) 0.033(2) 0.036(2) -0.0097(12) 0.0123(12) -0.0049(12)
C(20) 0.027(1) 0.053(2) 0.032(2) -0.0052(13) 0.0071(12) -0.004(1)
C(21) 0.032(2) 0.049(2) 0.029(2) 0.0032(13) 0.0048(12) 0.0050(13)
C(22) 0.032(1) 0.034(2) 0.026(2) -0.0028(12) 0.0038(11) 0.0022(11)
C(23) 0.0285(13) 0.0217(12) 0.024(1) -0.0043(10) 0.0050(10) -0.0023(10)
C(24) 0.0251(12) 0.0243(13) 0.0243(13) -0.0010(10) 0.0088(10) 0.0034(11)
C(25) 0.0228(12) 0.0227(12) 0.0231(13) 0.0009(10) 0.0058(10) -0.0024(10)
C(26) 0.029(1) 0.036(2) 0.032(2) -0.0049(12) 0.0028(11) 0.0043(12)
C(27) 0.034(2) 0.051(2) 0.043(2) -0.003(1) -0.0067(13) 0.007(2)
C(28) 0.042(2) 0.053(2) 0.030(2) 0.002(2) -0.0037(13) 0.011(1)
C(29) 0.044(2) 0.044(2) 0.034(2) -0.002(1) 0.0076(13) 0.012(1)
C(30) 0.0268(13) 0.0254(13) 0.0238(13) 0.0016(11) 0.0070(10) 0.0017(10)
C(31) 0.0237(12) 0.0232(13) 0.0199(13) -0.0035(10) 0.0060(10) -0.0006(10)
C(32) 0.028(1) 0.032(2) 0.030(2) -0.0074(11) 0.0108(11) 0.0015(12)
C(33) 0.0209(13) 0.041(2) 0.036(2) 0.0008(11) 0.0050(11) -0.0037(13)
C(34) 0.0274(13) 0.030(1) 0.034(2) 0.0033(11) 0.0033(11) 0.0024(12)
C(35) 0.0290(13) 0.0239(13) 0.027(1) -0.0027(11) 0.0066(11) 0.0017(11)
C(36) 0.0219(12) 0.0221(12) 0.0202(12) -0.0007(10) 0.0053(10) -0.0030(10)
C(37) 0.041(2) 0.036(2) 0.048(2) -0.008(1) 0.011(1) 0.015(1)

loop_
_geom_bond_atom_site_label_1
_geom_bond_atom_site_label_2
_geom_bond_distance
_geom_bond_publ_flag
_geom_bond_site_symmetry_1
_geom_bond_site_symmetry_2
N(1) C(17) 1.352(3) ? . .
N(1) C(18) 1.344(3) ? . .
N(2) C(30) 1.410(3) ? . .
N(2) C(31) 1.401(3) ? . .
N(2) C(37) 1.454(4) ? . .
C(1) C(2) 1.378(4) ? . .
C(1) C(10) 1.443(3) ? . .
C(1) C(11) 1.497(4) ? . .
C(2) C(3) 1.403(4) ? . .
C(3) C(4) 1.356(4) ? . .
C(4) C(5) 1.411(4) ? . .
C(5) C(6) 1.414(3) ? . .
C(5) C(10) 1.427(4) ? . .
C(6) C(7) 1.359(4) ? . .
C(7) C(8) 1.398(4) ? . .
C(8) C(9) 1.380(3) ? . .
C(9) C(10) 1.443(4) ? . .
C(9) C(24) 1.505(4) ? . .
C(11) C(12) 1.410(3) ? . .
C(11) C(23) 1.408(3) ? . .
C(12) C(13) 1.427(3) ? . .
C(12) C(17) 1.431(4) ? . .
C(13) C(14) 1.365(4) ? . .
C(14) C(15) 1.415(4) ? . .
C(15) C(16) 1.360(4) ? . .
C(16) C(17) 1.426(3) ? . .
C(18) C(19) 1.426(4) ? . .
C(18) C(23) 1.440(4) ? . .
C(19) C(20) 1.354(4) ? . .
C(20) C(21) 1.418(4) ? . .
C(21) C(22) 1.356(4) ? . .
C(22) C(23) 1.424(3) ? . .
C(24) C(25) 1.504(3) ? . .
C(24) C(36) 1.508(4) ? . .
C(25) C(26) 1.388(3) ? . .
C(25) C(30) 1.420(4) ? . .
C(26) C(27) 1.391(4) ? . .
C(27) C(28) 1.383(5) ? . .
C(28) C(29) 1.388(4) ? . .
C(29) C(30) 1.391(4) ? . .
C(31) C(32) 1.394(3) ? . .
C(31) C(36) 1.406(4) ? . .
C(32) C(33) 1.381(4) ? . .
C(33) C(34) 1.387(4) ? . .
C(34) C(35) 1.389(4) ? . .
C(35) C(36) 1.385(3) ? . .
C(2) H(2) 0.9499 ? . .
C(3) H(3) 0.9500 ? . .
C(4) H(4) 0.9500 ? . .
C(6) H(5) 0.9501 ? . .
C(7) H(6) 0.9500 ? . .
C(8) H(7) 0.9500 ? . .
C(13) H(8) 0.9500 ? . .
C(14) H(9) 0.9500 ? . .
C(15) H(10) 0.9500 ? . .
C(16) H(11) 0.9501 ? . .
C(19) H(12) 0.9500 ? . .
C(20) H(13) 0.9500 ? . .
C(21) H(14) 0.9501 ? . .
C(22) H(15) 0.9499 ? . .
C(24) H(1) 0.97(3) ? . .
C(26) H(16) 0.9500 ? . .
C(27) H(17) 0.9500 ? . .
C(28) H(18) 0.9500 ? . .
C(29) H(19) 0.9501 ? . .
C(32) H(20) 0.9500 ? . .
C(33) H(21) 0.9500 ? . .
C(34) H(22) 0.9500 ? . .
C(35) H(23) 0.9499 ? . .
C(37) H(25) 0.9500 ? . .
C(37) H(26) 0.9501 ? . .
C(37) H(24) 0.9501 ? . .

loop_
_cod_related_entry_id
_cod_related_entry_database
_cod_related_entry_code
1 ChemSpider 30659903
